data_1507473
loop_
_publ_author_name
'Capriati, Vito'
'Florio, Saverio'
'Luisi, Renzo'
'Salomone, Antonio'

_publ_contact_author
;Prof. Saverio Florio

;
_publ_section_title
;
 Oxiranyl Anion-Mediated Synthesis of Highly Enantiomerically Enriched
 Styrene Oxide Derivatives
;
_journal_issue 14
_journal_name_full 'Organic Letters'
_journal_page_first 2445
_journal_paper_doi 10.1021/ol026212d
_journal_volume 4
_journal_year 2002
_chemical_formula_sum 'C15 H14 O2'
_chemical_formula_weight 226.27
_chemical_melting_point 104-107&#x00A1;C
_chemical_name_systematic
;
1,2-diphenyl-2,3-epoxypropan-1-ol
;
_space_group_IT_number 4
_symmetry_cell_setting monoclinic
_symmetry_space_group_name_Hall 'P 2yb'
_symmetry_space_group_name_H-M 'P 1 21 1'
_atom_sites_solution_hydrogens geom
_atom_sites_solution_primary direct
_atom_sites_solution_secondary difmap
_audit_creation_method SHELXL-97
_cell_angle_alpha 90.000(10)
_cell_angle_beta 105.779(2)
_cell_angle_gamma 90.000(10)
_cell_formula_units_Z 2
_cell_length_a 8.6090(3)
_cell_length_b 5.8100(2)
_cell_length_c 12.6280(5)
_cell_measurement_reflns_used 8492
_cell_measurement_temperature 293(2)
_cell_measurement_theta_max 26.3
_cell_measurement_theta_min 2
_cell_volume 607.83(4)
_computing_data_collection 'KappaCCD   (Nonius, 1998)  '
_computing_data_reduction 'Denzo and Scalepak (Otwinowski & Minor, 1997)'
_computing_structure_refinement 'SHELXL-97 (Sheldrick, 1997)'
_computing_structure_solution 'SHELXS-97 (Sheldrick, 1990)'
_diffrn_ambient_temperature 293(2)
_diffrn_measured_fraction_theta_full 0.927
_diffrn_measured_fraction_theta_max 0.927
_diffrn_measurement_device KappaCCD
_diffrn_measurement_method phi-scan
_diffrn_radiation_monochromator graphite
_diffrn_radiation_source 'fine-focus sealed tube'
_diffrn_radiation_type MoK\a
_diffrn_radiation_wavelength 0.71073
_diffrn_reflns_av_R_equivalents 0.026
_diffrn_reflns_av_sigmaI/netI 0.0215
_diffrn_reflns_limit_h_max 10
_diffrn_reflns_limit_h_min 0
_diffrn_reflns_limit_k_max 6
_diffrn_reflns_limit_k_min 0
_diffrn_reflns_limit_l_max 15
_diffrn_reflns_limit_l_min -15
_diffrn_reflns_number 8492
_diffrn_reflns_theta_full 26.35
_diffrn_reflns_theta_max 26.35
_diffrn_reflns_theta_min 1.68
_exptl_absorpt_coefficient_mu 0.081
_exptl_absorpt_correction_type none
_exptl_crystal_colour colourless
_exptl_crystal_density_diffrn 1.225
_exptl_crystal_density_method 'not measured'
_exptl_crystal_description needle
_exptl_crystal_F_000 236
_exptl_crystal_preparation n-hexane
_exptl_crystal_size_max 0.5
_exptl_crystal_size_mid 0.4
_exptl_crystal_size_min 0.3
_refine_diff_density_max 0.268
_refine_diff_density_min -0.285
_refine_diff_density_rms 0.094
_refine_ls_abs_structure_details 'Flack H D (1983), Acta Cryst. A39, 876-881'
_refine_ls_abs_structure_Flack 0(2)
_refine_ls_extinction_coef 3.6(4)
_refine_ls_extinction_expression Fc^*^=kFc[1+0.001xFc^2^\l^3^/sin(2\q)]^-1/4^
_refine_ls_extinction_method SHELXL
_refine_ls_goodness_of_fit_ref 1.235
_refine_ls_hydrogen_treatment constr
_refine_ls_matrix_type full
_refine_ls_number_parameters 155
_refine_ls_number_reflns 1265
_refine_ls_number_restraints 1
_refine_ls_restrained_S_all 1.234
_refine_ls_R_factor_all 0.0723
_refine_ls_R_factor_gt 0.0662
_refine_ls_shift/su_max 0.000
_refine_ls_shift/su_mean 0.000
_refine_ls_structure_factor_coef Fsqd
_refine_ls_weighting_details 'calc w=1/[\s^2^(Fo^2^)+(0.1250P)^2^+0.0152P] where P=(Fo^2^+2Fc^2^)/3'
_refine_ls_weighting_scheme calc
_refine_ls_wR_factor_gt 0.1602
_refine_ls_wR_factor_ref 0.1727
_reflns_number_gt 1187
_reflns_number_total 1265
_reflns_threshold_expression >2sigma(I)
_cod_data_source_file ol026212d_s2.cif
_cod_data_source_block shelxl
_cod_original_sg_symbol_H-M P21
_cod_database_code 1507473

loop_
_symmetry_equiv_pos_as_xyz
'x, y, z'
'-x, y+1/2, -z'

loop_
_atom_site_label
_atom_site_type_symbol
_atom_site_fract_x
_atom_site_fract_y
_atom_site_fract_z
_atom_site_U_iso_or_equiv
_atom_site_adp_type
_atom_site_occupancy
_atom_site_symmetry_multiplicity
_atom_site_calc_flag
_atom_site_refinement_flags
O1 O 0.5835(2) -0.1230(4) 0.70303(19) 0.0629(7) Uani 1 1 d .
O4 O 0.4980(2) 0.1897(5) 0.53122(14) 0.0662(7) Uani 1 1 d .
C2 C 0.5654(3) 0.1182(5) 0.7244(2) 0.0530(8) Uani 1 1 d .
C3 C 0.5913(3) 0.2769(5) 0.6343(2) 0.0517(7) Uani 1 1 d .
H3 H 0.5551 0.4293 0.6448 0.062 Uiso 1 1 d R
C5 C 0.7691(3) 0.2926(5) 0.63919(18) 0.0480(7) Uani 1 1 d .
C6 C 0.8441(4) 0.1181(6) 0.5971(2) 0.0622(8) Uani 1 1 d .
H6 H 0.7833 -0.0136 0.5631 0.075 Uiso 1 1 d R
C7 C 0.8587(4) 0.4803(6) 0.6880(3) 0.0618(8) Uani 1 1 d .
H7 H 0.8090 0.6026 0.7181 0.074 Uiso 1 1 d R
C8 C 0.5873(5) 0.3984(7) 0.8775(3) 0.0747(10) Uani 1 1 d .
H8 H 0.4965 0.4777 0.8306 0.090 Uiso 1 1 d R
C9 C 0.6432(3) 0.1993(5) 0.8392(2) 0.0562(7) Uani 1 1 d .
C10 C 1.0958(3) 0.3208(7) 0.6523(3) 0.0686(9) Uani 1 1 d .
H10 H 1.2088 0.3300 0.6568 0.082 Uiso 1 1 d R
C11 C 1.0075(4) 0.1339(7) 0.6033(3) 0.0707(9) Uani 1 1 d .
H11 H 1.0602 0.0135 0.5741 0.085 Uiso 1 1 d R
C12 C 1.0218(4) 0.4955(7) 0.6946(3) 0.0717(9) Uani 1 1 d .
H12 H 1.0822 0.6281 0.7279 0.086 Uiso 1 1 d R
C13 C 0.4267(4) -0.0365(6) 0.7031(3) 0.0695(9) Uani 1 1 d .
H13A H 0.3527 -0.0646 0.6324 0.083 Uiso 1 1 d R
H13B H 0.3896 -0.1139 0.7588 0.083 Uiso 1 1 d R
C14 C 0.7699(4) 0.0810(8) 0.9072(3) 0.0775(11) Uani 1 1 d .
H14 H 0.8050 -0.0600 0.8815 0.093 Uiso 1 1 d R
C15 C 0.6618(6) 0.4801(9) 0.9818(3) 0.0922(14) Uani 1 1 d .
H15 H 0.6245 0.6183 1.0087 0.111 Uiso 1 1 d R
C16 C 0.7901(6) 0.3632(11) 1.0485(3) 0.0935(13) Uani 1 1 d .
H16 H 0.8420 0.4178 1.1212 0.112 Uiso 1 1 d R
C17 C 0.8446(6) 0.1635(13) 1.0112(3) 0.1020(17) Uani 1 1 d .
H17 H 0.9362 0.0847 1.0575 0.122 Uiso 1 1 d R

loop_
_atom_site_aniso_label
_atom_site_aniso_U_11
_atom_site_aniso_U_22
_atom_site_aniso_U_33
_atom_site_aniso_U_23
_atom_site_aniso_U_13
_atom_site_aniso_U_12
O1 0.0636(12) 0.0435(13) 0.0877(14) 0.0009(10) 0.0308(10) 0.0081(9)
O4 0.0624(11) 0.0649(14) 0.0629(12) 0.0017(10) 0.0028(9) 0.0040(10)
C2 0.0537(13) 0.0411(16) 0.0694(15) 0.0042(11) 0.0256(11) 0.0119(10)
C3 0.0539(13) 0.0454(15) 0.0554(13) 0.0012(10) 0.0139(10) 0.0098(10)
C5 0.0545(13) 0.0458(13) 0.0455(11) 0.0038(9) 0.0167(9) 0.0056(11)
C6 0.0606(15) 0.0552(19) 0.0731(16) -0.0142(14) 0.0223(12) 0.0019(13)
C7 0.0647(15) 0.0528(17) 0.0706(16) -0.0106(13) 0.0228(12) 0.0022(13)
C8 0.102(2) 0.056(2) 0.0739(18) 0.0049(15) 0.0384(17) 0.0206(17)
C9 0.0651(14) 0.0490(15) 0.0626(14) 0.0084(12) 0.0309(11) 0.0090(12)
C10 0.0538(13) 0.072(2) 0.0819(18) -0.0007(16) 0.0215(13) 0.0030(14)
C11 0.0611(15) 0.064(2) 0.092(2) -0.0140(16) 0.0285(14) 0.0084(13)
C12 0.0672(17) 0.064(2) 0.0827(19) -0.0159(17) 0.0187(14) -0.0110(16)
C13 0.0600(16) 0.059(2) 0.097(2) -0.0016(16) 0.0339(15) 0.0022(14)
C14 0.081(2) 0.080(2) 0.0707(18) 0.0017(17) 0.0204(15) 0.0239(19)
C15 0.146(4) 0.071(3) 0.073(2) -0.0074(18) 0.052(2) 0.003(2)
C16 0.117(3) 0.104(4) 0.0662(17) -0.008(2) 0.0351(19) -0.010(3)
C17 0.097(3) 0.130(5) 0.072(2) 0.000(2) 0.0098(18) 0.029(3)

loop_
_atom_type_symbol
_atom_type_description
_atom_type_scat_dispersion_real
_atom_type_scat_dispersion_imag
_atom_type_scat_source
C C 0.0033 0.0016 'International Tables Vol C Tables 4.2.6.8 and 6.1.1.4'
H H 0.0000 0.0000 'International Tables Vol C Tables 4.2.6.8 and 6.1.1.4'
O O 0.0106 0.0060 'International Tables Vol C Tables 4.2.6.8 and 6.1.1.4'

loop_
_geom_angle_atom_site_label_1
_geom_angle_atom_site_label_2
_geom_angle_atom_site_label_3
_geom_angle
C13 O1 C2 60.8(2)
O1 C2 C13 59.48(19)
O1 C2 C9 116.3(2)
C13 C2 C9 120.0(2)
O1 C2 C3 113.7(2)
C13 C2 C3 120.8(3)
C9 C2 C3 114.5(3)
O4 C3 C5 111.78(19)
O4 C3 C2 107.8(2)
C5 C3 C2 110.8(2)
O4 C3 H3 109.3
C5 C3 H3 107.5
C2 C3 H3 109.6
C7 C5 C6 119.2(2)
C7 C5 C3 120.1(2)
C6 C5 C3 120.7(3)
C5 C6 C11 120.1(3)
C5 C6 H6 120.1
C11 C6 H6 119.9
C5 C7 C12 120.8(3)
C5 C7 H7 120.4
C12 C7 H7 118.8
C15 C8 C9 120.2(4)
C15 C8 H8 120.7
C9 C8 H8 119.1
C14 C9 C8 119.3(3)
C14 C9 C2 121.2(3)
C8 C9 C2 119.5(3)
C11 C10 C12 120.0(3)
C11 C10 H10 119.9
C12 C10 H10 120.2
C10 C11 C6 120.3(3)
C10 C11 H11 119.2
C6 C11 H11 120.4
C10 C12 C7 119.7(3)
C10 C12 H12 120.5
C7 C12 H12 119.8
O1 C13 C2 59.70(18)
O1 C13 H13A 109.0
C2 C13 H13A 125.4
O1 C13 H13B 109.6
C2 C13 H13B 124.9
H13A C13 H13B 109.5
C9 C14 C17 120.4(4)
C9 C14 H14 119.0
C17 C14 H14 120.6
C16 C15 C8 120.1(4)
C16 C15 H15 119.2
C8 C15 H15 120.7
C15 C16 C17 119.9(4)
C15 C16 H16 120.7
C17 C16 H16 119.4
C16 C17 C14 120.1(4)
C16 C17 H17 119.5
C14 C17 H17 120.4

loop_
_geom_bond_atom_site_label_1
_geom_bond_atom_site_label_2
_geom_bond_distance
O1 C13 1.441(3)
O1 C2 1.444(4)
O4 C3 1.424(3)
C2 C13 1.460(4)
C2 C9 1.498(4)
C2 C3 1.527(4)
C3 C5 1.518(3)
C3 H3 0.9600
C5 C7 1.380(4)
C5 C6 1.384(4)
C6 C11 1.391(4)
C6 H6 0.9600
C7 C12 1.386(4)
C7 H7 0.9600
C8 C15 1.383(6)
C8 C9 1.389(5)
C8 H8 0.9601
C9 C14 1.375(4)
C10 C11 1.373(5)
C10 C12 1.381(5)
C10 H10 0.9600
C11 H11 0.9599
C12 H12 0.9600
C13 H13A 0.9600
C13 H13B 0.9599
C14 C17 1.382(6)
C14 H14 0.9600
C15 C16 1.373(7)
C15 H15 0.9600
C16 C17 1.381(9)
C16 H16 0.9600
C17 H17 0.9600

loop_
_cod_related_entry_id
_cod_related_entry_database
_cod_related_entry_code
1 ChemSpider 30651838
